data_7112276
loop_
_publ_author_name
'Tapu, Daniela'
'McCarty, Zachary'
'McMillen, Colin'

_publ_section_title
;
 A stable Janus bis(maloNHC) and its zwitterionic coinage metal complexes.
;
_journal_issue 36
_journal_name_full 'Chemical communications (Cambridge, England)'
_journal_page_first 4725
_journal_page_last 4728
_journal_paper_doi 10.1039/c4cc01200c
_journal_volume 50
_journal_year 2014
_chemical_formula_sum 'C103 H109 Au2 Cl15 N4 O5 P2'
_chemical_formula_weight 2470.56
_chemical_name_systematic
; 
 ? 
;
_space_group_IT_number 14
_symmetry_cell_setting monoclinic
_symmetry_space_group_name_Hall '-P 2ybc'
_symmetry_space_group_name_H-M 'P 1 21/c 1'
_atom_sites_solution_hydrogens geom
_atom_sites_solution_primary direct
_atom_sites_solution_secondary difmap
_audit_creation_method SHELXL-97
_cell_angle_alpha 90.00
_cell_angle_beta 93.78(3)
_cell_angle_gamma 90.00
_cell_formula_units_Z 2
_cell_length_a 11.131(2)
_cell_length_b 24.888(5)
_cell_length_c 21.128(4)
_cell_measurement_reflns_used 14158
_cell_measurement_temperature 203(2)
_cell_measurement_theta_max 26.7444
_cell_measurement_theta_min 2.1753
_cell_volume 5840.3(19)
_computing_cell_refinement 'CrystalClear (Rigaku/MSC, 2006)'
_computing_data_collection 'CrystalClear (Rigaku/MSC, 2006)'
_computing_data_reduction 'CrystalClear (Rigaku/MSC, 2006)'
_computing_molecular_graphics 'DIAMOND (Bradenburg, 1999)'
_computing_publication_material 'SHELXL-97 (Sheldrick, 1997)'
_computing_structure_refinement 'SHELXL-97 (Sheldrick, 1997)'
_computing_structure_solution 'SHELXS-97 (Sheldrick, 1990)'
_diffrn_ambient_temperature 203(2)
_diffrn_detector_area_resol_mean 14.6199
_diffrn_measured_fraction_theta_full 0.988
_diffrn_measured_fraction_theta_max 0.988
_diffrn_measurement_device_type 'Rigaku AFC8S'
_diffrn_measurement_method '\w scans'
_diffrn_radiation_monochromator graphite
_diffrn_radiation_source 'fine-focus sealed tube'
_diffrn_radiation_type MoK\a
_diffrn_radiation_wavelength 0.71073
_diffrn_reflns_av_R_equivalents 0.0582
_diffrn_reflns_av_sigmaI/netI 0.0457
_diffrn_reflns_limit_h_max 11
_diffrn_reflns_limit_h_min -13
_diffrn_reflns_limit_k_max 29
_diffrn_reflns_limit_k_min -29
_diffrn_reflns_limit_l_max 25
_diffrn_reflns_limit_l_min -24
_diffrn_reflns_number 40994
_diffrn_reflns_theta_full 25.15
_diffrn_reflns_theta_max 25.15
_diffrn_reflns_theta_min 2.18
_diffrn_standards_decay_% 0
_diffrn_standards_interval_count 0
_diffrn_standards_interval_time 0
_diffrn_standards_number 0
_exptl_absorpt_coefficient_mu 2.927
_exptl_absorpt_correction_T_max 0.5166
_exptl_absorpt_correction_T_min 0.4840
_exptl_absorpt_correction_type multi-scan
_exptl_absorpt_process_details 'REQAB, CrystalClear'
_exptl_crystal_colour yellow
_exptl_crystal_density_diffrn 1.405
_exptl_crystal_density_meas ?
_exptl_crystal_density_method 'not measured'
_exptl_crystal_description polyhedron
_exptl_crystal_F_000 2476
_exptl_crystal_size_max 0.29
_exptl_crystal_size_mid 0.28
_exptl_crystal_size_min 0.26
_refine_diff_density_max 3.332
_refine_diff_density_min -2.114
_refine_diff_density_rms 0.166
_refine_ls_extinction_method none
_refine_ls_goodness_of_fit_ref 1.113
_refine_ls_hydrogen_treatment constr
_refine_ls_matrix_type full
_refine_ls_number_parameters 639
_refine_ls_number_reflns 10333
_refine_ls_number_restraints 6
_refine_ls_restrained_S_all 1.113
_refine_ls_R_factor_all 0.0815
_refine_ls_R_factor_gt 0.0606
_refine_ls_shift/su_max 0.002
_refine_ls_shift/su_mean 0.000
_refine_ls_structure_factor_coef Fsqd
_refine_ls_weighting_details 'calc w=1/[\s^2^(Fo^2^)+(0.0875P)^2^+35.1699P] where P=(Fo^2^+2Fc^2^)/3'
_refine_ls_weighting_scheme calc
_refine_ls_wR_factor_gt 0.1547
_refine_ls_wR_factor_ref 0.1847
_reflns_number_gt 8022
_reflns_number_total 10333
_reflns_threshold_expression >2sigma(I)
_cod_data_source_file c4cc01200c2.cif
_cod_data_source_block DippAu
_cod_depositor_comments
;
The following automatic conversions were performed:

'_symmetry_cell_setting' value 'Monoclinic' changed to 'monoclinic'
according to
/usr/data/users/saulius/crontab/automatic-downloads/rss-feeds/RSC/lib/dictionaries/cif_core.dic
dictionary named 'cif_core.dic' version 2.4.2 from 2011-04-26.

Automatic conversion script
Id: cif_fix_values 2281 2013-09-26 08:29:07Z andrius 

The following automatic conversions were performed:

'_exptl_crystal_density_meas' value 'not measured' was changed to '?'
- the value is perceived as not measured.

Automatic conversion script
Id: cif_fix_values 3008 2015-01-20 13:52:24Z robertas 
;
_cod_original_cell_volume 5841(2)
_cod_original_sg_symbol_H-M P2(1)/c
_cod_database_code 7112276

loop_
_symmetry_equiv_pos_as_xyz
'x, y, z'
'-x, y+1/2, -z+1/2'
'-x, -y, -z'
'x, -y-1/2, z-1/2'

loop_
_atom_site_label
_atom_site_type_symbol
_atom_site_fract_x
_atom_site_fract_y
_atom_site_fract_z
_atom_site_U_iso_or_equiv
_atom_site_adp_type
_atom_site_occupancy
_atom_site_symmetry_multiplicity
_atom_site_calc_flag
_atom_site_refinement_flags
Au1 Au 0.03902(3) 0.685232(11) 0.813134(14) 0.03620(13) Uani 1 1 d .
P1 P -0.0861(2) 0.74202(9) 0.75550(10) 0.0425(5) Uani 1 1 d .
C6 C 0.3864(7) 0.5086(3) 1.0207(4) 0.0350(16) Uani 1 1 d .
H6 H 0.3096 0.5142 1.0355 0.042 Uiso 1 1 calc R
O2 O 0.2563(5) 0.6120(3) 1.0219(2) 0.0437(13) Uani 1 1 d .
N1 N 0.1734(6) 0.6376(3) 0.9254(3) 0.0343(13) Uani 1 1 d .
C1 C 0.1610(7) 0.6377(3) 0.8616(4) 0.0337(15) Uani 1 1 d .
N2 N 0.2362(6) 0.6050(3) 0.8328(3) 0.0347(13) Uani 1 1 d .
O1 O 0.3854(6) 0.5432(3) 0.8289(3) 0.0506(15) Uani 1 1 d .
C3 C 0.3325(7) 0.5712(3) 0.9305(3) 0.0329(15) Uani 1 1 d .
C4 C 0.2574(7) 0.6056(3) 0.9642(4) 0.0373(16) Uani 1 1 d .
C5 C 0.4177(7) 0.5347(3) 0.9667(4) 0.0350(16) Uani 1 1 d .
C47 C -0.1622(9) 0.7084(4) 0.6874(5) 0.052(2) Uani 1 1 d .
C2 C 0.3253(7) 0.5703(3) 0.8641(4) 0.0362(16) Uani 1 1 d .
C17 C 0.2299(8) 0.6053(4) 0.7647(4) 0.0420(18) Uani 1 1 d .
C11 C 0.0906(9) 0.6729(4) 0.9571(4) 0.0445(19) Uani 1 1 d .
C26 C 0.3657(10) 0.6871(4) 0.7674(5) 0.056(2) Uani 1 1 d .
H26 H 0.3402 0.6889 0.8114 0.067 Uiso 1 1 calc R
C41 C 0.0017(8) 0.7957(4) 0.7243(4) 0.0436(18) Uani 1 1 d .
C16 C -0.0175(8) 0.6512(4) 0.9727(5) 0.053(2) Uani 1 1 d .
C15 C -0.0970(11) 0.6872(5) 0.9984(5) 0.066(3) Uani 1 1 d .
H15 H -0.1735 0.6749 1.0080 0.079 Uiso 1 1 calc R
C12 C 0.1289(10) 0.7262(4) 0.9704(4) 0.055(2) Uani 1 1 d .
C35 C -0.2002(8) 0.7750(4) 0.7998(4) 0.049(2) Uani 1 1 d .
C14 C -0.0676(12) 0.7394(5) 1.0101(6) 0.078(4) Uani 1 1 d .
H14 H -0.1234 0.7622 1.0281 0.094 Uiso 1 1 calc R
C32 C 0.2515(11) 0.7475(4) 0.9571(5) 0.062(3) Uani 1 1 d .
H32 H 0.2995 0.7164 0.9441 0.075 Uiso 1 1 calc R
C13 C 0.0436(12) 0.7596(5) 0.9956(5) 0.070(3) Uani 1 1 d .
H13 H 0.0615 0.7961 1.0029 0.084 Uiso 1 1 calc R
C36 C -0.2310(10) 0.7527(5) 0.8576(5) 0.064(3) Uani 1 1 d .
H36 H -0.1929 0.7213 0.8733 0.077 Uiso 1 1 calc R
C23 C 0.0992(11) 0.5208(4) 0.7676(5) 0.060(3) Uani 1 1 d .
H23 H 0.1185 0.5269 0.8134 0.072 Uiso 1 1 calc R
C44 C 0.1566(10) 0.8732(4) 0.6810(5) 0.061(3) Uani 1 1 d .
H44 H 0.2086 0.8995 0.6664 0.074 Uiso 1 1 calc R
C22 C 0.1631(9) 0.5637(4) 0.7325(4) 0.052(2) Uani 1 1 d .
C31 C -0.1593(14) 0.5856(7) 0.9132(8) 0.103(5) Uani 1 1 d .
H31A H -0.2289 0.6037 0.9286 0.155 Uiso 1 1 calc R
H31B H -0.1769 0.5477 0.9076 0.155 Uiso 1 1 calc R
H31C H -0.1404 0.6011 0.8729 0.155 Uiso 1 1 calc R
C42 C 0.0510(10) 0.8356(4) 0.7642(5) 0.056(2) Uani 1 1 d .
H42 H 0.0314 0.8362 0.8068 0.067 Uiso 1 1 calc R
C33 C 0.3167(16) 0.7707(6) 1.0152(7) 0.094(5) Uani 1 1 d .
H33A H 0.2790 0.8043 1.0261 0.141 Uiso 1 1 calc R
H33B H 0.4001 0.7773 1.0068 0.141 Uiso 1 1 calc R
H33C H 0.3133 0.7456 1.0501 0.141 Uiso 1 1 calc R
C40 C -0.2564(11) 0.8211(5) 0.7773(7) 0.072(3) Uani 1 1 d .
H40 H -0.2355 0.8363 0.7388 0.087 Uiso 1 1 calc R
C43 C 0.1258(11) 0.8735(4) 0.7439(5) 0.060(3) Uani 1 1 d .
H43 H 0.1572 0.9000 0.7720 0.073 Uiso 1 1 calc R
C28 C 0.351(2) 0.7429(5) 0.7397(9) 0.113(6) Uani 1 1 d .
H28A H 0.3998 0.7680 0.7651 0.169 Uiso 1 1 calc R
H28B H 0.2667 0.7535 0.7396 0.169 Uiso 1 1 calc R
H28C H 0.3755 0.7430 0.6965 0.169 Uiso 1 1 calc R
C45 C 0.1102(12) 0.8340(6) 0.6405(6) 0.074(3) Uani 1 1 d .
H45 H 0.1313 0.8332 0.5982 0.089 Uiso 1 1 calc R
C18 C 0.2862(9) 0.6456(4) 0.7328(4) 0.050(2) Uani 1 1 d .
C19 C 0.2751(15) 0.6453(5) 0.6669(5) 0.082(4) Uani 1 1 d .
H19 H 0.3131 0.6723 0.6443 0.098 Uiso 1 1 calc R
C21 C 0.1525(12) 0.5664(5) 0.6666(5) 0.073(3) Uani 1 1 d .
H21 H 0.1059 0.5407 0.6436 0.087 Uiso 1 1 calc R
C24 C -0.0352(13) 0.5232(5) 0.7567(8) 0.089(4) Uani 1 1 d .
H24A H -0.0624 0.5597 0.7636 0.133 Uiso 1 1 calc R
H24B H -0.0717 0.4992 0.7860 0.133 Uiso 1 1 calc R
H24C H -0.0584 0.5125 0.7135 0.133 Uiso 1 1 calc R
C29 C -0.0506(10) 0.5925(5) 0.9618(5) 0.066(3) Uani 1 1 d .
H29 H 0.0194 0.5743 0.9447 0.079 Uiso 1 1 calc R
C20 C 0.2101(15) 0.6066(6) 0.6345(5) 0.086(4) Uani 1 1 d .
H20 H 0.2041 0.6072 0.5899 0.104 Uiso 1 1 calc R
C30 C -0.0776(15) 0.5643(6) 1.0252(8) 0.095(4) Uani 1 1 d .
H30A H -0.0084 0.5678 1.0553 0.143 Uiso 1 1 calc R
H30B H -0.0942 0.5266 1.0172 0.143 Uiso 1 1 calc R
H30C H -0.1470 0.5810 1.0424 0.143 Uiso 1 1 calc R
C52 C -0.2708(10) 0.7268(5) 0.6589(5) 0.064(3) Uani 1 1 d .
H52 H -0.3061 0.7578 0.6750 0.077 Uiso 1 1 calc R
C7 C 0.5335(7) 0.5262(3) 0.9462(4) 0.0376(16) Uani 1 1 d .
H7 H 0.5574 0.5440 0.9099 0.045 Uiso 1 1 calc R
Cl2 Cl 0.5579(3) 0.66600(14) 1.01696(17) 0.0793(8) Uani 1 1 d .
C90 C 0.5237(10) 0.6279(5) 1.0842(5) 0.063(3) Uani 1 1 d .
H90 H 0.4619 0.6009 1.0708 0.076 Uiso 1 1 calc R
C51 C -0.3271(13) 0.7012(6) 0.6086(6) 0.082(4) Uani 1 1 d .
H51 H -0.4014 0.7137 0.5906 0.098 Uiso 1 1 calc R
C38 C -0.3738(13) 0.8228(7) 0.8679(8) 0.095(5) Uani 1 1 d .
H38 H -0.4337 0.8387 0.8910 0.114 Uiso 1 1 calc R
C37 C -0.3173(13) 0.7774(6) 0.8908(6) 0.082(4) Uani 1 1 d .
H37 H -0.3378 0.7629 0.9297 0.099 Uiso 1 1 calc R
C39 C -0.3445(13) 0.8455(6) 0.8118(8) 0.092(4) Uani 1 1 d .
H39 H -0.3832 0.8770 0.7968 0.110 Uiso 1 1 calc R
Cl1 Cl 0.4641(3) 0.67027(16) 1.14109(16) 0.0810(9) Uani 1 1 d .
Cl3 Cl 0.6485(4) 0.59480(19) 1.1165(2) 0.1092(14) Uani 1 1 d .
C48 C -0.1078(12) 0.6645(4) 0.6623(6) 0.068(3) Uani 1 1 d .
H48 H -0.0330 0.6527 0.6804 0.081 Uiso 1 1 calc R
C46 C 0.0328(11) 0.7958(5) 0.6617(5) 0.063(3) Uani 1 1 d .
H46 H 0.0007 0.7695 0.6335 0.075 Uiso 1 1 calc R
C50 C -0.2725(15) 0.6559(6) 0.5840(7) 0.090(5) Uani 1 1 d .
H50 H -0.3107 0.6378 0.5493 0.108 Uiso 1 1 calc R
C49 C -0.1623(14) 0.6372(5) 0.6102(7) 0.087(4) Uani 1 1 d .
H49 H -0.1255 0.6069 0.5933 0.105 Uiso 1 1 calc R
Cl5 Cl 0.5868(7) 0.4521(3) 0.7527(4) 0.131(2) Uani 0.75 1 d P
Cl6 Cl 0.4470(7) 0.4934(4) 0.6528(3) 0.109(2) Uani 0.65 1 d P
Cl66 Cl 0.482(3) 0.5335(15) 0.6522(14) 0.067(7) Uani 0.10 1 d P
Cl7 Cl -0.2563(13) 0.5220(3) 0.4867(4) 0.178(4) Uani 0.75 1 d P
C34 C 0.2461(15) 0.7866(6) 0.9023(7) 0.089(4) Uani 1 1 d .
H34A H 0.1880 0.7741 0.8693 0.133 Uiso 1 1 calc R
H34B H 0.3249 0.7892 0.8854 0.133 Uiso 1 1 calc R
H34C H 0.2220 0.8217 0.9169 0.133 Uiso 1 1 calc R
C25 C 0.1467(13) 0.4647(5) 0.7520(9) 0.094(5) Uani 1 1 d .
H25A H 0.1089 0.4381 0.7777 0.141 Uiso 1 1 calc R
H25B H 0.2332 0.4637 0.7610 0.141 Uiso 1 1 calc R
H25C H 0.1278 0.4570 0.7074 0.141 Uiso 1 1 calc R
C91 C 0.5338(12) 0.5119(6) 0.7210(8) 0.067(4) Uani 0.75 1 d P
H91 H 0.4825 0.5299 0.7511 0.081 Uiso 0.75 1 calc PR
C27 C 0.4947(16) 0.6726(9) 0.7717(14) 0.149(10) Uani 1 1 d .
H27A H 0.5182 0.6613 0.7303 0.223 Uiso 1 1 calc R
H27B H 0.5083 0.6433 0.8017 0.223 Uiso 1 1 calc R
H27C H 0.5423 0.7035 0.7859 0.223 Uiso 1 1 calc R
C92 C -0.289(4) 0.4777(15) 0.5502(15) 0.162(15) Uani 0.75 1 d P
H92 H -0.3295 0.4973 0.5835 0.195 Uiso 0.75 1 calc PR
Cl4 Cl 0.629(3) 0.5571(12) 0.6909(11) 0.097(10) Uani 0.25 1 d P
Cl44 Cl 0.6605(17) 0.5546(9) 0.7132(11) 0.156(9) Uani 0.50 1 d P
Cl9 Cl -0.1525(18) 0.4524(7) 0.5799(8) 0.262(8) Uani 0.75 1 d P
Cl8 Cl -0.3798(12) 0.4277(4) 0.5183(6) 0.193(5) Uani 0.75 1 d P
O3W O -0.0400(8) 0.4443(4) 0.6872(4) 0.0278(19) Uani 0.50 1 d PU

loop_
_atom_site_aniso_label
_atom_site_aniso_U_11
_atom_site_aniso_U_22
_atom_site_aniso_U_33
_atom_site_aniso_U_23
_atom_site_aniso_U_13
_atom_site_aniso_U_12
Au1 0.03726(19) 0.03571(19) 0.03516(19) 0.00531(11) -0.00117(12) 0.00394(11)
P1 0.0428(11) 0.0415(11) 0.0424(11) 0.0102(9) -0.0029(9) 0.0027(9)
C6 0.024(3) 0.043(4) 0.038(4) 0.001(3) 0.000(3) 0.003(3)
O2 0.046(3) 0.058(3) 0.027(3) -0.001(2) 0.001(2) 0.017(3)
N1 0.032(3) 0.043(3) 0.027(3) 0.003(3) -0.001(2) 0.008(3)
C1 0.032(4) 0.034(4) 0.035(4) 0.004(3) 0.001(3) -0.001(3)
N2 0.035(3) 0.035(3) 0.034(3) 0.002(3) 0.001(3) 0.004(3)
O1 0.048(3) 0.070(4) 0.035(3) 0.000(3) 0.006(3) 0.022(3)
C3 0.028(3) 0.040(4) 0.031(4) 0.003(3) 0.000(3) 0.006(3)
C4 0.032(4) 0.044(4) 0.036(4) 0.004(3) 0.002(3) 0.002(3)
C5 0.029(4) 0.037(4) 0.039(4) 0.000(3) 0.001(3) 0.004(3)
C47 0.061(6) 0.040(4) 0.052(5) 0.007(4) -0.007(4) -0.007(4)
C2 0.032(4) 0.039(4) 0.038(4) 0.002(3) 0.009(3) 0.002(3)
C17 0.040(4) 0.050(5) 0.036(4) -0.004(3) 0.002(3) 0.007(4)
C11 0.053(5) 0.056(5) 0.024(4) -0.003(3) -0.003(3) 0.014(4)
C26 0.058(6) 0.046(5) 0.065(6) 0.010(4) 0.016(5) -0.004(4)
C41 0.042(5) 0.045(4) 0.043(4) 0.009(4) -0.003(4) 0.007(4)
C16 0.039(5) 0.069(6) 0.051(5) 0.007(4) 0.004(4) 0.015(4)
C15 0.056(6) 0.098(9) 0.045(5) 0.006(5) 0.014(4) 0.030(6)
C12 0.069(6) 0.055(5) 0.041(5) -0.006(4) -0.005(4) 0.018(5)
C35 0.043(5) 0.051(5) 0.053(5) 0.011(4) 0.000(4) 0.006(4)
C14 0.083(9) 0.087(9) 0.065(7) -0.019(6) 0.008(6) 0.056(7)
C32 0.074(7) 0.051(5) 0.060(6) -0.010(5) -0.010(5) 0.000(5)
C13 0.087(9) 0.063(6) 0.058(6) -0.006(5) -0.012(6) 0.046(6)
C36 0.061(6) 0.074(7) 0.058(6) 0.012(5) 0.009(5) 0.007(5)
C23 0.069(7) 0.044(5) 0.066(6) -0.006(4) -0.006(5) -0.009(5)
C44 0.051(6) 0.059(6) 0.075(7) 0.010(5) 0.007(5) 0.001(5)
C22 0.055(5) 0.052(5) 0.047(5) -0.005(4) -0.009(4) 0.004(4)
C31 0.070(9) 0.117(12) 0.122(12) 0.016(10) 0.008(8) -0.036(9)
C42 0.067(6) 0.048(5) 0.054(5) -0.001(4) 0.009(5) 0.002(5)
C33 0.124(13) 0.071(8) 0.081(9) -0.021(7) -0.038(8) 0.015(8)
C40 0.057(7) 0.060(6) 0.100(9) 0.010(6) 0.006(6) 0.026(5)
C43 0.075(7) 0.040(5) 0.067(6) -0.005(4) 0.006(5) -0.008(5)
C28 0.164(18) 0.055(7) 0.119(13) 0.027(8) 0.005(12) -0.029(9)
C45 0.075(8) 0.093(8) 0.055(6) 0.015(6) 0.011(5) -0.023(7)
C18 0.062(6) 0.047(5) 0.042(5) 0.005(4) 0.011(4) 0.003(4)
C19 0.128(12) 0.079(8) 0.041(6) 0.016(5) 0.021(6) 0.010(8)
C21 0.077(8) 0.086(8) 0.052(6) -0.026(6) -0.015(5) 0.006(6)
C24 0.071(8) 0.061(7) 0.132(12) -0.005(7) 0.001(8) -0.001(6)
C29 0.046(5) 0.084(8) 0.069(7) 0.013(6) 0.018(5) -0.003(5)
C20 0.127(12) 0.102(10) 0.029(5) 0.001(6) 0.000(6) 0.006(9)
C30 0.092(10) 0.093(10) 0.101(10) 0.036(8) 0.010(8) -0.001(8)
C52 0.056(6) 0.073(7) 0.063(6) 0.013(5) -0.012(5) -0.003(5)
C7 0.033(4) 0.041(4) 0.040(4) 0.010(3) 0.009(3) 0.007(3)
Cl2 0.0688(18) 0.0849(19) 0.087(2) -0.0057(16) 0.0234(15) -0.0058(15)
C90 0.050(6) 0.065(6) 0.074(7) -0.015(5) 0.002(5) -0.008(5)
C51 0.071(8) 0.102(10) 0.068(7) 0.021(7) -0.030(6) -0.025(7)
C38 0.058(8) 0.119(12) 0.111(12) -0.011(9) 0.029(8) 0.021(8)
C37 0.074(8) 0.099(10) 0.077(8) 0.005(7) 0.034(6) 0.018(7)
C39 0.082(9) 0.077(8) 0.119(12) 0.018(8) 0.028(8) 0.042(7)
Cl1 0.0679(18) 0.105(2) 0.0716(18) -0.0200(17) 0.0129(14) 0.0160(16)
Cl3 0.110(3) 0.110(3) 0.106(3) -0.017(2) -0.004(2) 0.053(2)
C48 0.078(8) 0.053(6) 0.069(7) 0.001(5) -0.019(6) 0.006(5)
C46 0.068(7) 0.075(7) 0.045(5) 0.017(5) -0.006(5) -0.016(5)
C50 0.099(11) 0.082(9) 0.082(9) 0.013(7) -0.034(8) -0.041(8)
C49 0.105(11) 0.062(7) 0.088(9) -0.017(6) -0.042(8) 0.010(7)
Cl5 0.109(5) 0.128(5) 0.154(6) 0.052(4) 0.009(4) 0.041(4)
Cl6 0.088(4) 0.158(7) 0.082(4) 0.012(4) 0.006(3) 0.007(4)
Cl66 0.050(14) 0.09(2) 0.062(15) 0.000(15) 0.015(11) 0.021(14)
Cl7 0.289(13) 0.118(5) 0.125(6) -0.027(5) -0.003(7) -0.015(7)
C34 0.105(11) 0.084(9) 0.077(8) 0.013(7) -0.006(7) -0.022(8)
C25 0.071(8) 0.049(6) 0.159(15) 0.002(8) -0.016(9) -0.006(6)
C91 0.042(7) 0.074(9) 0.090(10) 0.001(8) 0.032(7) 0.019(6)
C27 0.063(10) 0.147(17) 0.24(3) -0.065(18) 0.017(13) -0.023(11)
C92 0.19(3) 0.18(3) 0.13(2) -0.07(2) 0.09(2) -0.03(3)
Cl4 0.12(2) 0.087(12) 0.092(10) -0.042(9) 0.080(13) -0.056(14)
Cl44 0.071(7) 0.114(9) 0.29(3) -0.052(14) 0.070(12) -0.019(6)
Cl9 0.286(19) 0.252(16) 0.233(14) 0.010(12) -0.103(14) -0.005(14)
Cl8 0.236(12) 0.140(7) 0.217(10) -0.035(7) 0.112(9) -0.001(7)
O3W 0.028(2) 0.028(2) 0.027(2) 0.0017(10) 0.0008(10) 0.0010(10)

loop_
_atom_type_symbol
_atom_type_description
_atom_type_scat_dispersion_real
_atom_type_scat_dispersion_imag
_atom_type_scat_source
C C 0.0033 0.0016 'International Tables Vol C Tables 4.2.6.8 and 6.1.1.4'
H H 0.0000 0.0000 'International Tables Vol C Tables 4.2.6.8 and 6.1.1.4'
N N 0.0061 0.0033 'International Tables Vol C Tables 4.2.6.8 and 6.1.1.4'
O O 0.0106 0.0060 'International Tables Vol C Tables 4.2.6.8 and 6.1.1.4'
P P 0.1023 0.0942 'International Tables Vol C Tables 4.2.6.8 and 6.1.1.4'
Au Au -2.0133 8.8022 'International Tables Vol C Tables 4.2.6.8 and 6.1.1.4'
Cl Cl 0.1484 0.1585 'International Tables Vol C Tables 4.2.6.8 and 6.1.1.4'

loop_
_geom_angle_atom_site_label_1
_geom_angle_atom_site_label_2
_geom_angle_atom_site_label_3
_geom_angle
_geom_angle_site_symmetry_1
_geom_angle_site_symmetry_3
C1 Au1 P1 175.6(2) . .
C41 P1 C35 105.5(4) . .
C41 P1 C47 106.6(4) . .
C35 P1 C47 108.0(5) . .
C41 P1 Au1 109.1(3) . .
C35 P1 Au1 115.3(3) . .
C47 P1 Au1 111.9(3) . .
C5 C6 C7 121.3(7) . 3_667
C1 N1 C4 126.2(7) . .
C1 N1 C11 115.5(6) . .
C4 N1 C11 118.3(6) . .
N2 C1 N1 115.3(6) . .
N2 C1 Au1 122.8(5) . .
N1 C1 Au1 121.9(6) . .
C1 N2 C17 117.4(6) . .
C1 N2 C2 125.8(6) . .
C17 N2 C2 116.8(6) . .
C2 C3 C4 121.0(7) . .
C2 C3 C5 119.9(7) . .
C4 C3 C5 119.1(7) . .
O2 C4 C3 128.2(7) . .
O2 C4 N1 116.4(7) . .
C3 C4 N1 115.4(7) . .
C6 C5 C7 118.1(7) . .
C6 C5 C3 121.8(7) . .
C7 C5 C3 120.1(7) . .
C48 C47 C52 119.2(10) . .
C48 C47 P1 118.4(8) . .
C52 C47 P1 122.4(8) . .
O1 C2 C3 128.0(7) . .
O1 C2 N2 115.7(7) . .
C3 C2 N2 116.3(7) . .
C18 C17 C22 122.3(8) . .
C18 C17 N2 120.0(8) . .
C22 C17 N2 117.7(8) . .
C16 C11 C12 125.2(9) . .
C16 C11 N1 117.2(8) . .
C12 C11 N1 117.6(9) . .
C27 C26 C28 109.4(15) . .
C27 C26 C18 113.3(11) . .
C28 C26 C18 113.1(11) . .
C46 C41 C42 117.5(9) . .
C46 C41 P1 121.7(8) . .
C42 C41 P1 120.5(7) . .
C11 C16 C15 115.2(10) . .
C11 C16 C29 123.2(9) . .
C15 C16 C29 121.5(10) . .
C14 C15 C16 122.3(12) . .
C13 C12 C11 115.5(11) . .
C13 C12 C32 120.7(11) . .
C11 C12 C32 123.8(9) . .
C40 C35 C36 119.9(11) . .
C40 C35 P1 121.0(9) . .
C36 C35 P1 119.1(7) . .
C15 C14 C13 120.9(10) . .
C33 C32 C12 112.2(11) . .
C33 C32 C34 111.8(11) . .
C12 C32 C34 112.2(10) . .
C14 C13 C12 120.5(12) . .
C37 C36 C35 119.1(11) . .
C24 C23 C22 113.3(10) . .
C24 C23 C25 111.0(10) . .
C22 C23 C25 111.1(11) . .
C45 C44 C43 119.4(10) . .
C21 C22 C17 116.9(10) . .
C21 C22 C23 120.9(10) . .
C17 C22 C23 122.1(8) . .
C43 C42 C41 122.2(10) . .
C35 C40 C39 120.0(13) . .
C42 C43 C44 119.8(10) . .
C44 C45 C46 120.3(11) . .
C17 C18 C19 118.2(10) . .
C17 C18 C26 121.8(8) . .
C19 C18 C26 119.8(10) . .
C20 C19 C18 121.1(12) . .
C20 C21 C22 120.7(11) . .
C16 C29 C31 112.3(11) . .
C16 C29 C30 111.2(11) . .
C31 C29 C30 109.5(11) . .
C19 C20 C21 120.7(10) . .
C51 C52 C47 121.9(13) . .
C6 C7 C5 120.6(7) 3_667 .
Cl3 C90 Cl1 110.3(6) . .
Cl3 C90 Cl2 111.4(6) . .
Cl1 C90 Cl2 109.7(6) . .
C52 C51 C50 118.7(12) . .
C37 C38 C39 121.1(13) . .
C38 C37 C36 120.7(13) . .
C38 C39 C40 119.1(12) . .
C47 C48 C49 120.7(11) . .
C45 C46 C41 120.8(11) . .
C49 C50 C51 121.1(12) . .
C50 C49 C48 118.4(13) . .
Cl66 Cl6 C91 65.2(17) . .
Cl6 Cl66 Cl4 127(2) . .
Cl6 Cl66 Cl44 120(2) . .
Cl4 Cl66 Cl44 8.4(12) . .
Cl4 C91 Cl5 120.9(15) . .
Cl4 C91 Cl6 101.0(13) . .
Cl5 C91 Cl6 104.6(10) . .
Cl8 C92 Cl9 111(2) . .
Cl8 C92 Cl7 107.2(19) . .
Cl9 C92 Cl7 106.3(19) . .
Cl44 Cl4 C91 89(4) . .
Cl44 Cl4 Cl66 143(5) . .
C91 Cl4 Cl66 53.7(14) . .
Cl4 Cl44 Cl66 29(4) . .

loop_
_geom_bond_atom_site_label_1
_geom_bond_atom_site_label_2
_geom_bond_distance
_geom_bond_site_symmetry_2
Au1 C1 2.027(7) .
Au1 P1 2.280(2) .
P1 C41 1.805(9) .
P1 C35 1.822(10) .
P1 C47 1.825(9) .
C6 C5 1.378(11) .
C6 C7 1.396(11) 3_667
O2 C4 1.230(10) .
N1 C1 1.346(10) .
N1 C4 1.441(10) .
N1 C11 1.468(11) .
C1 N2 1.342(10) .
N2 C17 1.435(10) .
N2 C2 1.443(10) .
O1 C2 1.233(10) .
C3 C2 1.399(11) .
C3 C4 1.422(11) .
C3 C5 1.487(10) .
C5 C7 1.402(11) .
C47 C48 1.371(16) .
C47 C52 1.391(14) .
C17 C18 1.382(13) .
C17 C22 1.421(13) .
C11 C16 1.379(14) .
C11 C12 1.417(14) .
C26 C27 1.48(2) .
C26 C28 1.513(16) .
C26 C18 1.516(15) .
C41 C46 1.389(14) .
C41 C42 1.394(14) .
C16 C15 1.395(14) .
C16 C29 1.519(16) .
C15 C14 1.359(19) .
C12 C13 1.394(15) .
C12 C32 1.508(17) .
C35 C40 1.376(13) .
C35 C36 1.404(14) .
C14 C13 1.39(2) .
C32 C33 1.500(15) .
C32 C34 1.511(17) .
C36 C37 1.372(17) .
C23 C24 1.500(18) .
C23 C22 1.505(15) .
C23 C25 1.535(17) .
C44 C45 1.377(17) .
C44 C43 1.394(16) .
C22 C21 1.391(15) .
C31 C29 1.545(19) .
C42 C43 1.347(15) .
C40 C39 1.398(18) .
C45 C46 1.377(16) .
C18 C19 1.389(14) .
C19 C20 1.36(2) .
C21 C20 1.39(2) .
C29 C30 1.558(17) .
C52 C51 1.357(17) .
C7 C6 1.396(11) 3_667
Cl2 C90 1.770(13) .
C90 Cl3 1.718(12) .
C90 Cl1 1.761(11) .
C51 C50 1.40(2) .
C38 C37 1.37(2) .
C38 C39 1.37(2) .
C48 C49 1.398(16) .
C50 C49 1.39(2) .
Cl5 C91 1.720(16) .
Cl6 Cl66 1.07(4) .
Cl6 C91 1.743(19) .
Cl66 Cl4 1.87(4) .
Cl66 Cl44 2.35(4) .
Cl7 C92 1.79(4) .
C91 Cl4 1.70(3) .
C92 Cl8 1.71(3) .
C92 Cl9 1.72(4) .
Cl4 Cl44 0.57(5) .
